data_1556146
loop_
_publ_author_name
'Rigol, Stephan'
'Beyer, Lothar'
'Hennig, Lothar'
'Sieler, Joachim'
'Giannis, Athanassios'

_publ_section_title
;
 H\"unlich base: (re)discovery, synthesis, and structure elucidation after
 a century.
;
_journal_issue 6
_journal_name_full 'Organic letters'
_journal_page_first 1418
_journal_page_last 1420
_journal_paper_doi 10.1021/ol400357t
_journal_volume 15
_journal_year 2013
_chemical_formula_moiety 'C17 H20 N4, 3(H2 O1)'
_chemical_formula_sum 'C17 H26 N4 O3'
_chemical_formula_weight 334.42
_space_group_IT_number 37
_space_group_name_Hall 'C 2 -2c'
_space_group_name_H-M_alt 'C c c 2'
_symmetry_cell_setting orthorhombic
_symmetry_space_group_name_H-M 'C c c 2'
_atom_sites_solution_hydrogens geom
_atom_sites_solution_primary direct
_atom_sites_solution_secondary difmap
_audit_creation_method SHELXL-97
_cell_angle_alpha 90.00
_cell_angle_beta 90.00
_cell_angle_gamma 90.00
_cell_formula_units_Z 4
_cell_length_a 14.754(3)
_cell_length_b 22.060(4)
_cell_length_c 5.1460(10)
_cell_measurement_reflns_used 584
_cell_measurement_temperature 213(2)
_cell_measurement_theta_max 25
_cell_measurement_theta_min 3
_cell_volume 1674.9(6)
_computing_cell_refinement 'IPDS1 software /Fa.STOE)'
_computing_data_collection 'IPDS1 software /Fa.STOE)'
_computing_data_reduction 'IPDS1 software /Fa.STOE)'
_computing_molecular_graphics 'Ortep3 for Windows  (L.J. Farrujia)'
_computing_publication_material 'WINGX (L.J.Farrugia)'
_computing_structure_refinement 'SHELXL-97 (Sheldrick, 1997)'
_computing_structure_solution SIR2004
_diffrn_ambient_temperature 213(2)
_diffrn_measured_fraction_theta_full 0.938
_diffrn_measured_fraction_theta_max 0.938
_diffrn_measurement_device_type PDS1(Fa.STOE)
_diffrn_measurement_method Omega-sans
_diffrn_radiation_monochromator graphite
_diffrn_radiation_source 'fine-focus sealed tube'
_diffrn_radiation_type MoK\a
_diffrn_radiation_wavelength 0.71073
_diffrn_reflns_av_R_equivalents 0.0538
_diffrn_reflns_av_sigmaI/netI 0.0912
_diffrn_reflns_limit_h_max 14
_diffrn_reflns_limit_h_min -19
_diffrn_reflns_limit_k_max 28
_diffrn_reflns_limit_k_min -19
_diffrn_reflns_limit_l_max 6
_diffrn_reflns_limit_l_min -6
_diffrn_reflns_number 3871
_diffrn_reflns_theta_full 28.04
_diffrn_reflns_theta_max 28.04
_diffrn_reflns_theta_min 3.10
_exptl_absorpt_coefficient_mu 0.093
_exptl_absorpt_correction_T_max 0.9817
_exptl_absorpt_correction_T_min 0.9728
_exptl_absorpt_correction_type none
_exptl_crystal_colour colourless
_exptl_crystal_density_diffrn 1.326
_exptl_crystal_density_method 'not measured'
_exptl_crystal_description prism
_exptl_crystal_F_000 720
_exptl_crystal_size_max 0.30
_exptl_crystal_size_mid 0.20
_exptl_crystal_size_min 0.20
_refine_diff_density_max 0.187
_refine_diff_density_min -0.174
_refine_diff_density_rms 0.043
_refine_ls_abs_structure_details 'Flack H D (1983), Acta Cryst. A39, 876-881'
_refine_ls_abs_structure_Flack -3(3)
_refine_ls_extinction_method none
_refine_ls_goodness_of_fit_ref 0.831
_refine_ls_hydrogen_treatment mixed
_refine_ls_matrix_type full
_refine_ls_number_parameters 134
_refine_ls_number_reflns 1869
_refine_ls_number_restraints 7
_refine_ls_restrained_S_all 0.830
_refine_ls_R_factor_all 0.0829
_refine_ls_R_factor_gt 0.0483
_refine_ls_shift/su_max 0.000
_refine_ls_shift/su_mean 0.000
_refine_ls_structure_factor_coef Fsqd
_refine_ls_weighting_details 'calc w=1/[\s^2^(Fo^2^)+(0.0534P)^2^+0.0000P] where P=(Fo^2^+2Fc^2^)/3'
_refine_ls_weighting_scheme calc
_refine_ls_wR_factor_gt 0.0981
_refine_ls_wR_factor_ref 0.1061
_reflns_number_gt 1124
_reflns_number_total 1869
_reflns_threshold_expression >2sigma(I)
_cod_data_source_file ol400357t_si_002.cif
_cod_data_source_block ip1_1540
_cod_original_sg_symbol_H-M Ccc2
_cod_database_code 1556146

loop_
_symmetry_equiv_pos_as_xyz
'x, y, z'
'-x, -y, z'
'-x, y, z+1/2'
'x, -y, z+1/2'
'x+1/2, y+1/2, z'
'-x+1/2, -y+1/2, z'
'-x+1/2, y+1/2, z+1/2'
'x+1/2, -y+1/2, z+1/2'

loop_
_atom_site_label
_atom_site_type_symbol
_atom_site_fract_x
_atom_site_fract_y
_atom_site_fract_z
_atom_site_U_iso_or_equiv
_atom_site_adp_type
_atom_site_occupancy
_atom_site_symmetry_multiplicity
_atom_site_calc_flag
_atom_site_refinement_flags
C1 C 0.7500 0.2500 0.2993(6) 0.0387(10) Uani 1 2 d S
H1A H 0.7875 0.2243 0.4114 0.046 Uiso 0.50 1 calc PR
H1B H 0.7125 0.2757 0.4114 0.046 Uiso 0.50 1 calc PR
C2 C 0.83349(19) 0.19186(13) -0.1007(4) 0.0305(6) Uani 1 1 d .
C3 C 0.8805(2) 0.15514(14) -0.2750(4) 0.0316(6) Uani 1 1 d .
H3 H 0.9413 0.1648 -0.3111 0.038 Uiso 1 1 calc R
C4 C 0.84275(19) 0.10513(13) -0.3986(4) 0.0329(6) Uani 1 1 d .
C5 C 0.7517(2) 0.09129(12) -0.3410(4) 0.0322(6) Uani 1 1 d .
C6 C 0.70379(19) 0.12634(13) -0.1627(5) 0.0323(6) Uani 1 1 d .
H6 H 0.6436 0.1162 -0.1219 0.039 Uiso 1 1 calc R
C7 C 0.74412(18) 0.17632(13) -0.0443(4) 0.0289(6) Uani 1 1 d .
C8 C 0.62384(18) 0.25208(14) 0.0129(5) 0.0361(7) Uani 1 1 d .
H8A H 0.5782 0.2641 0.1412 0.043 Uiso 1 1 calc R
H8B H 0.5928 0.2297 -0.1257 0.043 Uiso 1 1 calc R
C9 C 0.8950(2) 0.06800(14) -0.5925(5) 0.0425(8) Uani 1 1 d .
H9A H 0.8570 0.0354 -0.6567 0.064 Uiso 0.50 1 calc PR
H9B H 0.9483 0.0511 -0.5095 0.064 Uiso 0.50 1 calc PR
H9C H 0.9134 0.0936 -0.7364 0.064 Uiso 0.50 1 calc PR
H9D H 0.9555 0.0846 -0.6117 0.064 Uiso 0.50 1 calc PR
H9E H 0.8642 0.0690 -0.7589 0.064 Uiso 0.50 1 calc PR
H9F H 0.8991 0.0265 -0.5320 0.064 Uiso 0.50 1 calc PR
N1 N 0.69098(15) 0.21147(11) 0.1393(4) 0.0334(6) Uani 1 1 d .
N2 N 0.7112(2) 0.03956(13) -0.4479(5) 0.0423(6) Uani 1 1 d .
H2N H 0.730(2) 0.0289(16) -0.599(7) 0.056(10) Uiso 1 1 d .
H1N H 0.655(2) 0.0385(15) -0.448(5) 0.036(8) Uiso 1 1 d .
O1 O 0.54199(15) 0.14086(12) 0.3403(4) 0.0543(6) Uani 1 1 d D
H1O H 0.526(2) 0.1378(18) 0.492(3) 0.082 Uiso 1 1 d D
H2O H 0.5965(10) 0.149(2) 0.332(6) 0.082 Uiso 1 1 d D
O2 O 0.5047(5) 0.0218(2) 0.1936(10) 0.0731(16) Uani 0.50 1 d PD
H3O H 0.518(7) 0.012(3) 0.344(7) 0.110 Uiso 0.50 1 d PD
H4O H 0.497(9) 0.0588(10) 0.189(13) 0.110 Uiso 0.50 1 d PD

loop_
_atom_site_aniso_label
_atom_site_aniso_U_11
_atom_site_aniso_U_22
_atom_site_aniso_U_33
_atom_site_aniso_U_23
_atom_site_aniso_U_13
_atom_site_aniso_U_12
C1 0.052(3) 0.040(2) 0.0241(15) 0.000 0.000 0.015(2)
C2 0.0379(16) 0.0278(15) 0.0259(10) 0.0026(10) -0.0013(10) 0.0050(13)
C3 0.0296(14) 0.0344(16) 0.0308(10) 0.0044(11) 0.0003(10) 0.0044(14)
C4 0.0390(16) 0.0315(17) 0.0282(11) 0.0034(11) 0.0046(11) 0.0054(14)
C5 0.0389(16) 0.0281(15) 0.0296(12) 0.0031(10) -0.0047(11) 0.0003(13)
C6 0.0323(14) 0.0337(16) 0.0311(11) 0.0060(11) 0.0032(11) 0.0032(13)
C7 0.0345(15) 0.0296(14) 0.0226(9) 0.0035(10) 0.0047(10) 0.0064(14)
C8 0.0333(16) 0.0386(17) 0.0364(12) 0.0038(11) 0.0050(11) 0.0056(13)
C9 0.0520(19) 0.0386(19) 0.0370(12) -0.0062(11) 0.0046(12) 0.0064(16)
N1 0.0382(13) 0.0351(14) 0.0268(8) 0.0038(8) 0.0045(9) 0.0080(11)
N2 0.0431(17) 0.0378(15) 0.0461(14) -0.0071(11) 0.0027(12) 0.0000(13)
O1 0.0454(13) 0.0807(18) 0.0370(8) 0.0035(10) 0.0020(9) -0.0048(13)
O2 0.087(4) 0.062(4) 0.070(2) -0.001(2) 0.017(3) 0.004(6)

loop_
_atom_type_symbol
_atom_type_description
_atom_type_scat_dispersion_real
_atom_type_scat_dispersion_imag
_atom_type_scat_source
C C 0.0033 0.0016 'International Tables Vol C Tables 4.2.6.8 and 6.1.1.4'
H H 0.0000 0.0000 'International Tables Vol C Tables 4.2.6.8 and 6.1.1.4'
N N 0.0061 0.0033 'International Tables Vol C Tables 4.2.6.8 and 6.1.1.4'
O O 0.0106 0.0060 'International Tables Vol C Tables 4.2.6.8 and 6.1.1.4'

loop_
_geom_angle_atom_site_label_1
_geom_angle_atom_site_label_2
_geom_angle_atom_site_label_3
_geom_angle
_geom_angle_site_symmetry_1
_geom_angle_site_symmetry_3
N1 C1 N1 111.8(3) . 6_655
N1 C1 H1A 109.3 . .
N1 C1 H1A 109.3 6_655 .
N1 C1 H1B 109.3 . .
N1 C1 H1B 109.3 6_655 .
H1A C1 H1B 107.9 . .
C7 C2 C3 117.5(2) . .
C7 C2 C8 121.1(2) . 6_655
C3 C2 C8 121.3(2) . 6_655
C4 C3 C2 123.8(3) . .
C4 C3 H3 118.1 . .
C2 C3 H3 118.1 . .
C3 C4 C5 117.3(2) . .
C3 C4 C9 122.0(2) . .
C5 C4 C9 120.7(3) . .
C6 C5 N2 119.6(3) . .
C6 C5 C4 120.2(2) . .
N2 C5 C4 120.1(3) . .
C5 C6 C7 120.7(2) . .
C5 C6 H6 119.6 . .
C7 C6 H6 119.6 . .
C2 C7 C6 120.5(2) . .
C2 C7 N1 121.0(2) . .
C6 C7 N1 118.5(2) . .
N1 C8 C2 112.7(2) . 6_655
N1 C8 H8A 109.0 . .
C2 C8 H8A 109.0 6_655 .
N1 C8 H8B 109.0 . .
C2 C8 H8B 109.0 6_655 .
H8A C8 H8B 107.8 . .
C4 C9 H9A 109.5 . .
C4 C9 H9B 109.5 . .
H9A C9 H9B 109.5 . .
C4 C9 H9C 109.5 . .
H9A C9 H9C 109.5 . .
H9B C9 H9C 109.5 . .
C4 C9 H9D 109.5 . .
H9A C9 H9D 141.1 . .
H9B C9 H9D 56.3 . .
H9C C9 H9D 56.3 . .
C4 C9 H9E 109.5 . .
H9A C9 H9E 56.3 . .
H9B C9 H9E 141.1 . .
H9C C9 H9E 56.3 . .
H9D C9 H9E 109.5 . .
C4 C9 H9F 109.5 . .
H9A C9 H9F 56.3 . .
H9B C9 H9F 56.3 . .
H9C C9 H9F 141.1 . .
H9D C9 H9F 109.5 . .
H9E C9 H9F 109.5 . .
C7 N1 C1 110.71(19) . .
C7 N1 C8 113.38(18) . .
C1 N1 C8 107.0(2) . .
C5 N2 H2N 116(2) . .
C5 N2 H1N 117(2) . .
H2N N2 H1N 109(3) . .
H1O O1 H2O 110.7(17) . .
O2 O2 H3O 76(5) 2_655 .
O2 O2 H4O 164(10) 2_655 .
H3O O2 H4O 109.1(19) . .

loop_
_geom_bond_atom_site_label_1
_geom_bond_atom_site_label_2
_geom_bond_distance
_geom_bond_site_symmetry_2
C1 N1 1.469(3) .
C1 N1 1.469(3) 6_655
C1 H1A 0.9800 .
C1 H1B 0.9800 .
C2 C7 1.393(4) .
C2 C3 1.394(4) .
C2 C8 1.506(4) 6_655
C3 C4 1.390(4) .
C3 H3 0.9400 .
C4 C5 1.409(4) .
C4 C9 1.504(4) .
C5 C6 1.393(4) .
C5 N2 1.401(4) .
C6 C7 1.393(4) .
C6 H6 0.9400 .
C7 N1 1.452(3) .
C8 N1 1.486(4) .
C8 C2 1.506(4) 6_655
C8 H8A 0.9800 .
C8 H8B 0.9800 .
C9 H9A 0.9700 .
C9 H9B 0.9700 .
C9 H9C 0.9700 .
C9 H9D 0.9700 .
C9 H9E 0.9700 .
C9 H9F 0.9700 .
N2 H2N 0.86(4) .
N2 H1N 0.83(3) .
O1 H1O 0.817(10) .
O1 H2O 0.826(10) .
O2 O2 0.971(10) 2_655
O2 H3O 0.829(10) .
O2 H4O 0.825(10) .

loop_
_geom_hbond_atom_site_label_D
_geom_hbond_atom_site_label_H
_geom_hbond_atom_site_label_A
_geom_hbond_distance_DH
_geom_hbond_distance_HA
_geom_hbond_distance_DA
_geom_hbond_angle_DHA
_geom_hbond_site_symmetry_A
N2 H2N N2 0.86(4) 2.36(3) 3.109(3) 145(3) 4_554
N2 H1N O2 0.83(3) 2.49(4) 3.290(9) 162(3) 3_654
O1 H1O O1 0.817(10) 2.056(13) 2.856(2) 166(4) 3_655
O1 H2O N1 0.826(10) 2.19(3) 2.886(3) 141(4) .
